data_1572559
loop_
_publ_author_name
'Demirel, Nemrud'
'Dawor, Mahiob'
'Nadler, Greta'
'Ivlev, Sergei I.'
'Meggers, Eric'

_publ_section_title
;
 Stereogenic-at-iron mesoionic carbene complex for enantioselective C-H
 amidation.
;
_journal_issue 38
_journal_name_full 'Chemical science'
_journal_page_first 15625
_journal_page_last 15631
_journal_paper_doi 10.1039/d4sc03504f
_journal_volume 15
_journal_year 2024
_chemical_formula_moiety 'C50 H44 F6 Fe N10, 2(F6 P), 3(C H2 Cl2)'
_chemical_formula_sum 'C53 H50 Cl6 F18 Fe N10 P2'
_chemical_formula_weight 1499.52
_space_group_crystal_system triclinic
_space_group_IT_number 2
_space_group_name_Hall '-P 1'
_space_group_name_H-M_alt 'P -1'
_atom_sites_solution_hydrogens geom
_atom_sites_solution_primary direct
_atom_sites_solution_secondary difmap
_audit_creation_method SHELXL-2018/3
_audit_update_record
;
2024-04-08 deposited with the CCDC.	2024-09-02 downloaded from the CCDC.
;
_cell_angle_alpha 84.7870(10)
_cell_angle_beta 80.5560(10)
_cell_angle_gamma 76.5040(10)
_cell_formula_units_Z 2
_cell_length_a 12.2526(5)
_cell_length_b 13.4256(4)
_cell_length_c 20.2744(8)
_cell_measurement_reflns_used 9291
_cell_measurement_temperature 100
_cell_measurement_theta_max 29.5532
_cell_measurement_theta_min 2.5004
_cell_volume 3194.3(2)
_computing_cell_refinement 'APEX3 v2021.4-0 (Bruker AXS, 2021)'
_computing_data_collection 'APEX4 v2021.4-0 (Bruker AXS, 2021)'
_computing_data_reduction 'SAINT V8.40B (Bruker AXS, 2019)'
_computing_molecular_graphics 'Diamond v4.6.6 (Brandenburg, 2021)'
_computing_publication_material 'XCIF v2014/2 (Bruker AXS, 2014)'
_computing_structure_refinement 'SHELXL-2018/3 (Sheldrick, 2018)'
_computing_structure_solution 'SHELXT 2018/2 (Sheldrick, 2018)'
_diffrn_ambient_temperature 100
_diffrn_detector 'PHOTON III C14'
_diffrn_measured_fraction_theta_full 0.999
_diffrn_measured_fraction_theta_max 0.991
_diffrn_measurement_device_type 'Bruker D8 QUEST'
_diffrn_measurement_method '\w and \f scans'
_diffrn_radiation_collimation '0.8 mm diameter'
_diffrn_radiation_type MoK\a
_diffrn_radiation_wavelength 0.71073
_diffrn_reflns_av_R_equivalents 0.0323
_diffrn_reflns_av_unetI/netI 0.0230
_diffrn_reflns_Laue_measured_fraction_full 0.999
_diffrn_reflns_Laue_measured_fraction_max 0.991
_diffrn_reflns_limit_h_max 17
_diffrn_reflns_limit_h_min -16
_diffrn_reflns_limit_k_max 18
_diffrn_reflns_limit_k_min -18
_diffrn_reflns_limit_l_max 28
_diffrn_reflns_limit_l_min -28
_diffrn_reflns_number 125711
_diffrn_reflns_point_group_measured_fraction_full 0.999
_diffrn_reflns_point_group_measured_fraction_max 0.991
_diffrn_reflns_theta_full 25.242
_diffrn_reflns_theta_max 29.670
_diffrn_reflns_theta_min 2.040
_diffrn_source 'microfocus X-ray tube'
_diffrn_source_current 1.00
_diffrn_source_power 0.050
_diffrn_source_voltage 50.0
_exptl_absorpt_coefficient_mu 0.635
_exptl_absorpt_correction_T_max 0.9469
_exptl_absorpt_correction_T_min 0.8075
_exptl_absorpt_correction_type multi-scan
_exptl_absorpt_process_details
;Krause, L., Herbst-Irmer, R., Sheldrick G.M. & Stalke D.,
 J. Appl. Cryst. 48 (2015) 3-10.
;
_exptl_crystal_colour 'dark red'
_exptl_crystal_density_diffrn 1.559
_exptl_crystal_density_method 'not measured'
_exptl_crystal_description plate
_exptl_crystal_F_000 1516
_exptl_crystal_size_max 0.532
_exptl_crystal_size_mid 0.242
_exptl_crystal_size_min 0.086
_refine_diff_density_max 1.153
_refine_diff_density_min -0.993
_refine_diff_density_rms 0.086
_refine_ls_extinction_method none
_refine_ls_goodness_of_fit_ref 1.069
_refine_ls_hydrogen_treatment constr
_refine_ls_matrix_type full
_refine_ls_number_parameters 1016
_refine_ls_number_reflns 17919
_refine_ls_number_restraints 883
_refine_ls_restrained_S_all 1.246
_refine_ls_R_factor_all 0.0682
_refine_ls_R_factor_gt 0.0606
_refine_ls_shift/su_max 0.399
_refine_ls_shift/su_mean 0.004
_refine_ls_structure_factor_coef Fsqd
_refine_ls_weighting_details 'w=1/[\s^2^(Fo^2^)+(0.0632P)^2^+4.2578P] where P=(Fo^2^+2Fc^2^)/3'
_refine_ls_weighting_scheme calc
_refine_ls_wR_factor_gt 0.1488
_refine_ls_wR_factor_ref 0.1539
_reflns_Friedel_coverage 0.000
_reflns_number_gt 15747
_reflns_number_total 17919
_reflns_threshold_expression 'I > 2\s(I)'
_cod_data_source_file d4sc03504f2.cif
_cod_data_source_block iND092
_cod_depositor_comments 'Adding full bibliography for 1572557--1572559.cif.'
_cod_database_code 1572559
_shelx_shelxl_version_number 2018/3
_shelx_space_group_comment
;
The symmetry employed for this shelxl refinement is uniquely defined
by the following loop, which should always be used as a source of
symmetry information in preference to the above space-group names.
They are only intended as comments.
;
_shelx_estimated_absorpt_t_min 0.729
_shelx_estimated_absorpt_t_max 0.947

loop_
_space_group_symop_operation_xyz
'x, y, z'
'-x, -y, -z'

loop_
_atom_site_label
_atom_site_type_symbol
_atom_site_fract_x
_atom_site_fract_y
_atom_site_fract_z
_atom_site_U_iso_or_equiv
_atom_site_adp_type
_atom_site_occupancy
_atom_site_site_symmetry_order
_atom_site_calc_flag
_atom_site_refinement_flags_posn
_atom_site_refinement_flags_adp
_atom_site_refinement_flags_occupancy
_atom_site_disorder_assembly
_atom_site_disorder_group
Fe1 Fe 0.29882(2) 0.26462(2) 0.33125(2) 0.01918(7) Uani 1 1 d . . . . .
F1A F 0.5758(9) -0.1441(8) 0.4529(6) 0.068(2) Uani 0.57(3) 1 d D U P A 1
F2A F 0.7064(7) -0.1182(10) 0.3760(5) 0.072(2) Uani 0.57(3) 1 d D U P A 1
F3A F 0.6308(11) -0.0072(6) 0.4487(7) 0.078(3) Uani 0.57(3) 1 d D U P A 1
F1B F 0.5614(12) -0.1145(14) 0.4632(7) 0.078(3) Uani 0.43(3) 1 d D U P A 2
F2B F 0.6901(12) -0.1475(10) 0.3814(7) 0.073(3) Uani 0.43(3) 1 d D U P A 2
F3B F 0.6609(12) -0.0047(8) 0.4232(9) 0.066(3) Uani 0.43(3) 1 d D U P A 2
N2 N 0.28938(14) 0.12019(13) 0.24574(8) 0.0209(3) Uani 1 1 d . . . . .
N3 N 0.25587(15) 0.08296(14) 0.19544(9) 0.0246(3) Uani 1 1 d . . . . .
N4 N 0.17550(15) 0.16141(14) 0.17873(9) 0.0244(3) Uani 1 1 d . . . . .
N5 N 0.21027(14) 0.40848(13) 0.32466(9) 0.0238(3) Uani 1 1 d . . . . .
N6 N 0.35634(15) 0.41716(13) 0.24177(9) 0.0239(3) Uani 1 1 d . . . . .
N7 N 0.41749(16) 0.45851(14) 0.18993(10) 0.0281(4) Uani 1 1 d . . . . .
N8 N 0.50418(16) 0.38025(14) 0.17549(9) 0.0263(4) Uani 1 1 d . . . . .
N9 N 0.19026(16) 0.21675(13) 0.40261(9) 0.0255(3) Uani 1 1 d . . . . .
N10 N 0.37085(16) 0.30442(13) 0.40130(9) 0.0260(4) Uani 1 1 d . . . . .
C1 C 0.6093(2) -0.0734(2) 0.40938(15) 0.0439(6) Uani 1 1 d D U . . .
F7 F 0.18073(15) -0.10290(16) 0.29093(10) 0.0622(6) Uani 1 1 d . . . . .
F8A F 0.0765(7) 0.0692(3) 0.3088(3) 0.0593(19) Uani 0.487(11) 1 d D U P B 1
F9A F 0.0189(7) -0.0422(7) 0.2544(2) 0.0676(19) Uani 0.487(11) 1 d D U P B 1
F10A F 0.0361(7) -0.1555(4) 0.3435(3) 0.0560(17) Uani 0.487(11) 1 d D U P B 1
F11A F 0.0942(5) -0.0434(5) 0.3971(2) 0.0436(12) Uani 0.487(11) 1 d D U P B 1
F8B F 0.1258(6) 0.0436(6) 0.3275(3) 0.0539(16) Uani 0.513(11) 1 d D U P B 2
F9B F 0.0329(5) 0.0010(5) 0.2516(2) 0.0451(12) Uani 0.513(11) 1 d D U P B 2
F10B F -0.0024(5) -0.1334(4) 0.3185(4) 0.0649(18) Uani 0.513(11) 1 d D U P B 2
F11B F 0.0917(5) -0.0916(8) 0.3946(2) 0.069(2) Uani 0.513(11) 1 d D U P B 2
F12 F -0.06180(16) 0.01461(16) 0.35805(9) 0.0574(5) Uani 1 1 d . . . . .
C2 C 0.46674(18) 0.07507(16) 0.36965(11) 0.0249(4) Uani 1 1 d . . . . .
H2 H 0.481354 0.113062 0.403258 0.030 Uiso 1 1 calc R U . . .
C12 C 0.0062(5) 0.1330(3) 0.0213(2) 0.0824(15) Uani 1 1 d . . . . .
H12 H -0.032193 0.126828 -0.014709 0.099 Uiso 1 1 calc R U . . .
C13 C -0.0522(3) 0.1442(2) 0.0842(2) 0.0617(10) Uani 1 1 d . . . . .
H13 H -0.131148 0.145541 0.091841 0.074 Uiso 1 1 calc R U . . .
C14 C 0.0024(2) 0.1536(2) 0.13759(16) 0.0414(6) Uani 1 1 d . . . . .
H14 H -0.038019 0.161205 0.181686 0.050 Uiso 1 1 calc R U . . .
C15 C 0.07772(17) 0.34252(16) 0.20501(12) 0.0270(4) Uani 1 1 d . . . . .
C16 C 0.10566(19) 0.4106(2) 0.15209(14) 0.0361(5) Uani 1 1 d . . . . .
C17 C 0.0306(2) 0.5042(2) 0.14392(18) 0.0540(9) Uani 1 1 d . . . . .
H17 H 0.049115 0.550620 0.107891 0.065 Uiso 1 1 calc R U . . .
P2 P 0.53939(6) 0.58193(6) 0.31864(4) 0.04300(17) Uani 1 1 d D U . . .
F13 F 0.44564(18) 0.6442(2) 0.27426(13) 0.0778(7) Uani 1 1 d . . . . .
F14 F 0.6346(2) 0.52116(18) 0.36012(12) 0.0741(6) Uani 1 1 d . . . . .
F15A F 0.4601(5) 0.5546(5) 0.3879(3) 0.0799(19) Uani 0.425(5) 1 d D U P C 1
F16A F 0.5433(6) 0.4661(3) 0.2988(3) 0.080(2) Uani 0.425(5) 1 d D U P C 1
F17A F 0.6311(5) 0.5914(6) 0.2590(3) 0.101(3) Uani 0.425(5) 1 d D U P C 1
F18A F 0.5432(7) 0.6808(4) 0.3488(3) 0.087(2) Uani 0.425(5) 1 d D U P C 1
F15B F 0.4510(4) 0.5202(4) 0.3413(3) 0.094(2) Uani 0.575(5) 1 d D U P C 2
F16B F 0.5928(3) 0.5166(3) 0.2547(2) 0.0735(15) Uani 0.575(5) 1 d D U P C 2
F17B F 0.6229(4) 0.6606(3) 0.2858(3) 0.0770(14) Uani 0.575(5) 1 d D U P C 2
F18B F 0.4866(4) 0.6675(4) 0.3715(2) 0.0736(15) Uani 0.575(5) 1 d D U P C 2
Cl1 Cl 0.13087(7) -0.23736(6) 0.13941(4) 0.05073(18) Uani 1 1 d . . . . .
Cl2A Cl 0.2932(2) -0.13334(15) 0.05885(18) 0.0799(8) Uani 0.793(10) 1 d D . P D 1
Cl2B Cl 0.2469(12) -0.1154(8) 0.0402(3) 0.080(3) Uani 0.207(10) 1 d D . P D 2
C51 C 0.1845(3) -0.1251(3) 0.12600(16) 0.0546(8) Uani 1 1 d D . . . .
H51A H 0.122315 -0.065723 0.117501 0.066 Uiso 0.793(10) 1 calc R U P D 1
H51B H 0.213010 -0.113262 0.166897 0.066 Uiso 0.793(10) 1 calc R U P D 1
H51C H 0.242133 -0.128207 0.155540 0.066 Uiso 0.207(10) 1 calc R U P D 2
H51D H 0.122353 -0.064263 0.136487 0.066 Uiso 0.207(10) 1 calc R U P D 2
C18 C -0.0706(3) 0.5320(3) 0.1867(2) 0.0648(11) Uani 1 1 d . . . . .
C19 C -0.0965(2) 0.4636(2) 0.23850(19) 0.0523(8) Uani 1 1 d . . . . .
H19 H -0.166186 0.481473 0.267799 0.063 Uiso 1 1 calc R U . . .
C20 C -0.02398(18) 0.36940(19) 0.24914(14) 0.0337(5) Uani 1 1 d . . . . .
C21 C 0.2151(2) 0.3852(2) 0.10458(15) 0.0460(7) Uani 1 1 d . . . . .
H21A H 0.206404 0.342526 0.069925 0.069 Uiso 1 1 calc R U . . .
H21B H 0.275925 0.347883 0.129306 0.069 Uiso 1 1 calc R U . . .
H21C H 0.234333 0.448829 0.083558 0.069 Uiso 1 1 calc R U . . .
C22 C -0.1493(4) 0.6346(4) 0.1760(3) 0.118(3) Uani 1 1 d . . . . .
H22A H -0.108744 0.689310 0.176477 0.177 Uiso 1 1 calc R U . . .
H22B H -0.214421 0.643271 0.211844 0.177 Uiso 1 1 calc R U . . .
H22C H -0.175998 0.637920 0.132663 0.177 Uiso 1 1 calc R U . . .
C23 C -0.0547(2) 0.2990(2) 0.30729(14) 0.0398(6) Uani 1 1 d . . . . .
H23A H -0.071295 0.238577 0.290842 0.060 Uiso 1 1 calc R U . . .
H23B H -0.121763 0.335029 0.336204 0.060 Uiso 1 1 calc R U . . .
H23C H 0.008896 0.277495 0.332900 0.060 Uiso 1 1 calc R U . . .
C24 C -0.0488(3) 0.5957(2) 0.3982(2) 0.0651(11) Uani 1 1 d D U . . .
C25 C 0.11325(19) 0.45081(17) 0.36299(13) 0.0321(5) Uani 1 1 d . . . . .
H25 H 0.079562 0.409237 0.397041 0.038 Uiso 1 1 calc R U . . .
C26 C 0.0609(2) 0.55317(19) 0.35438(16) 0.0408(6) Uani 1 1 d . . . . .
C27 C 0.1092(2) 0.61609(18) 0.30609(16) 0.0424(6) Uani 1 1 d . . . . .
H27 H 0.074030 0.686636 0.300226 0.051 Uiso 1 1 calc R U . . .
C28 C 0.2097(2) 0.57394(18) 0.26656(14) 0.0353(5) Uani 1 1 d . . . . .
H28 H 0.246019 0.614411 0.233002 0.042 Uiso 1 1 calc R U . . .
C29 C 0.25504(17) 0.47114(16) 0.27774(11) 0.0256(4) Uani 1 1 d . . . . .
C30 C 0.39865(16) 0.31670(15) 0.26091(10) 0.0208(4) Uani 1 1 d . . . . .
C31 C 0.49825(17) 0.29281(15) 0.21569(10) 0.0221(4) Uani 1 1 d . . . . .
C32 C 0.5951(2) 0.39133(18) 0.12237(13) 0.0371(6) Uani 1 1 d . . . . .
C33 C 0.5747(4) 0.3976(3) 0.05738(15) 0.0630(10) Uani 1 1 d . . . . .
H33 H 0.500716 0.401459 0.047264 0.076 Uiso 1 1 calc R U . . .
C34 C 0.6668(5) 0.3980(3) 0.00665(19) 0.0872(18) Uani 1 1 d . . . . .
H34 H 0.656283 0.401123 -0.038940 0.105 Uiso 1 1 calc R U . . .
C35 C 0.7720(4) 0.3940(2) 0.0224(2) 0.0901(19) Uani 1 1 d . . . . .
H35 H 0.834248 0.393084 -0.012464 0.108 Uiso 1 1 calc R U . . .
C36 C 0.7892(3) 0.3913(3) 0.0876(2) 0.0750(14) Uani 1 1 d . . . . .
H36 H 0.862631 0.390468 0.097482 0.090 Uiso 1 1 calc R U . . .
C37 C 0.7001(2) 0.3899(2) 0.13940(17) 0.0476(7) Uani 1 1 d . . . . .
H37 H 0.710945 0.387916 0.184879 0.057 Uiso 1 1 calc R U . . .
C38 C 0.58482(16) 0.19604(16) 0.20712(11) 0.0230(4) Uani 1 1 d . . . . .
C39 C 0.58602(18) 0.13343(17) 0.15522(11) 0.0265(4) Uani 1 1 d . . . . .
C40 C 0.6671(2) 0.0419(2) 0.14970(14) 0.0387(6) Uani 1 1 d . . . . .
H40 H 0.669317 -0.000979 0.114475 0.046 Uiso 1 1 calc R U . . .
C41 C 0.7451(2) 0.0111(2) 0.19428(16) 0.0480(7) Uani 1 1 d . . . . .
C42 C 0.7420(2) 0.0740(2) 0.24550(14) 0.0398(6) Uani 1 1 d . . . . .
H42 H 0.794950 0.053402 0.276198 0.048 Uiso 1 1 calc R U . . .
C43 C 0.66320(17) 0.16632(18) 0.25277(12) 0.0285(4) Uani 1 1 d . . . . .
C44 C 0.5018(2) 0.16085(19) 0.10658(12) 0.0308(4) Uani 1 1 d . . . . .
H44A H 0.532685 0.199349 0.067375 0.046 Uiso 1 1 calc R U . . .
H44B H 0.430804 0.203074 0.128263 0.046 Uiso 1 1 calc R U . . .
H44C H 0.486944 0.097983 0.092425 0.046 Uiso 1 1 calc R U . . .
C45 C 0.8304(4) -0.0894(3) 0.1874(3) 0.0906(17) Uani 1 1 d . . . . .
H45A H 0.795495 -0.140389 0.172464 0.136 Uiso 1 1 calc R U . . .
H45B H 0.855438 -0.112982 0.230747 0.136 Uiso 1 1 calc R U . . .
H45C H 0.895884 -0.080246 0.154399 0.136 Uiso 1 1 calc R U . . .
C46 C 0.6624(2) 0.2323(2) 0.30924(13) 0.0349(5) Uani 1 1 d . . . . .
H46A H 0.685576 0.295536 0.290888 0.052 Uiso 1 1 calc R U . . .
H46B H 0.715391 0.194828 0.339035 0.052 Uiso 1 1 calc R U . . .
H46C H 0.585742 0.249408 0.334512 0.052 Uiso 1 1 calc R U . . .
C47 C 0.1383(2) 0.17477(17) 0.44233(12) 0.0313(5) Uani 1 1 d . . . . .
C48 C 0.0718(3) 0.1206(2) 0.49301(16) 0.0542(8) Uani 1 1 d . . . . .
H48A H 0.001783 0.116578 0.476981 0.081 Uiso 1 1 calc R U . . .
H48B H 0.052790 0.157534 0.534352 0.081 Uiso 1 1 calc R U . . .
H48C H 0.115983 0.051151 0.501850 0.081 Uiso 1 1 calc R U . . .
C49 C 0.4056(2) 0.33861(18) 0.43985(13) 0.0372(5) Uani 1 1 d . . . . .
C50 C 0.4513(4) 0.3830(3) 0.4893(2) 0.0757(13) Uani 1 1 d . . . . .
H50A H 0.522809 0.400949 0.468829 0.113 Uiso 1 1 calc R U . . .
H50B H 0.464954 0.332989 0.527080 0.113 Uiso 1 1 calc R U . . .
H50C H 0.396732 0.444808 0.505372 0.113 Uiso 1 1 calc R U . . .
P1 P 0.05991(5) -0.04453(4) 0.32470(3) 0.02780(12) Uani 1 1 d D U . . .
F4A F -0.1065(3) 0.5253(2) 0.4182(3) 0.0952(19) Uani 0.748(6) 1 d D U P E 1
F5A F -0.0355(3) 0.6467(4) 0.4443(2) 0.0962(16) Uani 0.748(6) 1 d D U P E 1
F6A F -0.1186(3) 0.6638(3) 0.3609(2) 0.0929(14) Uani 0.748(6) 1 d D U P E 1
F4B F -0.0461(7) 0.5506(7) 0.4661(4) 0.069(3) Uani 0.252(6) 1 d D U P E 2
F5B F -0.0674(11) 0.6912(6) 0.4112(8) 0.104(4) Uani 0.252(6) 1 d D U P E 2
F6B F -0.1365(7) 0.5730(12) 0.3861(7) 0.094(4) Uani 0.252(6) 1 d D U P E 2
N1 N 0.39046(14) 0.12141(13) 0.32926(8) 0.0205(3) Uani 1 1 d . . . . .
C3 C 0.52416(19) -0.02578(17) 0.36363(12) 0.0294(4) Uani 1 1 d . . . . .
C53A C 0.5451(5) 0.7017(3) 0.1258(2) 0.0487(11) Uani 0.695(3) 1 d D U P F 1
H53A H 0.571836 0.648481 0.160240 0.058 Uiso 0.695(3) 1 calc R U P F 1
H53B H 0.462374 0.708858 0.127874 0.058 Uiso 0.695(3) 1 calc R U P F 1
Cl5A Cl 0.6144(3) 0.6645(2) 0.04662(12) 0.0538(6) Uani 0.695(3) 1 d D U P F 1
Cl6A Cl 0.57284(17) 0.82060(12) 0.14248(9) 0.0713(5) Uani 0.695(3) 1 d D U P F 1
C53B C 0.554(6) 0.7553(18) 0.1183(7) 0.056(3) Uani 0.127(2) 1 d D U P G 2
H53C H 0.616446 0.739852 0.145625 0.067 Uiso 0.127(2) 1 calc R U P G 2
H53D H 0.481521 0.775715 0.148776 0.067 Uiso 0.127(2) 1 calc R U P G 2
Cl5B Cl 0.5531(8) 0.6452(4) 0.0779(4) 0.0619(19) Uani 0.127(2) 1 d D U P G 2
Cl6B Cl 0.5717(8) 0.8572(6) 0.0596(5) 0.076(2) Uani 0.127(2) 1 d D U P G 2
C53C C 0.552(5) 0.742(2) 0.1146(13) 0.059(3) Uani 0.178(3) 1 d . U P H 3
H53E H 0.478735 0.721426 0.119119 0.071 Uiso 0.178(3) 1 calc R U P H 3
H53F H 0.580606 0.719943 0.157731 0.071 Uiso 0.178(3) 1 calc R U P H 3
Cl5C Cl 0.5204(10) 0.8486(7) 0.1168(6) 0.113(3) Uani 0.178(3) 1 d D U P H 3
Cl6C Cl 0.6418(11) 0.6580(9) 0.0586(6) 0.062(3) Uani 0.178(3) 1 d D U P H 3
Cl3 Cl -0.28526(14) 0.17014(11) 0.50420(9) 0.1180(6) Uani 1 1 d . . . . .
Cl4 Cl -0.21059(14) 0.35971(14) 0.50097(9) 0.1177(5) Uani 1 1 d . . . . .
C52 C -0.2532(4) 0.2609(3) 0.5503(2) 0.0732(11) Uani 1 1 d . . . . .
H52A H -0.321053 0.289364 0.582354 0.088 Uiso 1 1 calc R U . . .
H52B H -0.192116 0.226345 0.576470 0.088 Uiso 1 1 calc R U . . .
C4 C 0.5029(2) -0.08405(17) 0.31598(13) 0.0325(5) Uani 1 1 d . . . . .
H4 H 0.541926 -0.153667 0.311686 0.039 Uiso 1 1 calc R U . . .
C5 C 0.42330(19) -0.03820(17) 0.27490(12) 0.0285(4) Uani 1 1 d . . . . .
H5 H 0.405032 -0.075310 0.242073 0.034 Uiso 1 1 calc R U . . .
C6 C 0.37166(16) 0.06351(15) 0.28358(10) 0.0210(4) Uani 1 1 d . . . . .
C7 C 0.23584(16) 0.21851(15) 0.26242(10) 0.0212(4) Uani 1 1 d . . . . .
C8 C 0.15918(16) 0.24503(15) 0.21678(10) 0.0225(4) Uani 1 1 d . . . . .
C9 C 0.1167(2) 0.15148(19) 0.12454(12) 0.0338(5) Uani 1 1 d . . . . .
C10 C 0.1780(4) 0.1399(3) 0.06149(15) 0.0656(10) Uani 1 1 d . . . . .
H10 H 0.256915 0.138389 0.053640 0.079 Uiso 1 1 calc R U . . .
C11 C 0.1201(5) 0.1306(5) 0.0095(2) 0.0962(17) Uani 1 1 d . . . . .
H11 H 0.160098 0.122426 -0.034664 0.115 Uiso 1 1 calc R U . . .

loop_
_atom_site_aniso_label
_atom_site_aniso_U_11
_atom_site_aniso_U_22
_atom_site_aniso_U_33
_atom_site_aniso_U_23
_atom_site_aniso_U_13
_atom_site_aniso_U_12
Fe1 0.01631(13) 0.01680(13) 0.02303(14) 0.00090(10) -0.00112(10) -0.00288(9)
F1A 0.083(4) 0.050(3) 0.078(4) 0.027(3) -0.050(3) -0.011(3)
F2A 0.040(2) 0.079(5) 0.087(3) 0.006(4) -0.025(2) 0.016(3)
F3A 0.099(5) 0.041(3) 0.102(6) -0.020(3) -0.081(4) 0.019(3)
F1B 0.080(4) 0.090(7) 0.052(4) 0.031(5) -0.030(3) 0.004(5)
F2B 0.074(6) 0.049(5) 0.088(5) -0.029(4) -0.054(4) 0.041(4)
F3B 0.073(5) 0.047(3) 0.096(6) 0.011(4) -0.065(5) -0.018(3)
N2 0.0188(7) 0.0210(8) 0.0213(8) 0.0011(6) -0.0022(6) -0.0027(6)
N3 0.0249(8) 0.0256(8) 0.0225(8) 0.0013(6) -0.0050(6) -0.0037(7)
N4 0.0222(8) 0.0258(8) 0.0244(8) 0.0044(6) -0.0050(6) -0.0048(6)
N5 0.0191(8) 0.0187(8) 0.0323(9) -0.0005(6) -0.0022(7) -0.0029(6)
N6 0.0211(8) 0.0195(8) 0.0290(9) 0.0041(6) -0.0012(7) -0.0043(6)
N7 0.0301(9) 0.0228(8) 0.0296(9) 0.0041(7) -0.0003(7) -0.0072(7)
N8 0.0273(9) 0.0226(8) 0.0280(9) 0.0001(7) 0.0021(7) -0.0085(7)
N9 0.0259(8) 0.0208(8) 0.0275(9) -0.0026(6) 0.0020(7) -0.0043(6)
N10 0.0298(9) 0.0190(8) 0.0282(9) -0.0001(6) -0.0051(7) -0.0034(7)
C1 0.0464(15) 0.0296(12) 0.0565(16) -0.0030(11) -0.0300(13) 0.0059(11)
F7 0.0371(9) 0.0736(13) 0.0535(10) 0.0153(9) 0.0096(8) 0.0138(8)
F8A 0.069(4) 0.0241(17) 0.067(3) 0.0091(17) 0.031(3) -0.0066(19)
F9A 0.073(3) 0.095(5) 0.029(2) -0.010(3) -0.008(2) -0.006(4)
F10A 0.083(4) 0.030(2) 0.056(3) -0.0156(18) 0.018(2) -0.028(2)
F11A 0.052(2) 0.057(3) 0.0288(18) -0.0030(18) -0.0095(15) -0.023(2)
F8B 0.061(3) 0.064(3) 0.047(2) -0.022(2) 0.015(2) -0.044(3)
F9B 0.044(2) 0.050(3) 0.0326(17) 0.0046(17) -0.0072(14) 0.0065(19)
F10B 0.052(3) 0.032(2) 0.111(5) -0.015(2) 0.009(3) -0.0208(19)
F11B 0.042(2) 0.108(5) 0.040(2) 0.037(3) 0.0034(17) -0.007(3)
F12 0.0488(10) 0.0637(12) 0.0422(9) -0.0016(8) 0.0083(8) 0.0118(8)
C2 0.0244(9) 0.0221(9) 0.0281(10) 0.0007(7) -0.0076(8) -0.0035(7)
C12 0.112(4) 0.072(3) 0.071(3) -0.009(2) -0.071(3) 0.006(2)
C13 0.063(2) 0.0358(15) 0.098(3) -0.0060(16) -0.059(2) 0.0001(13)
C14 0.0399(14) 0.0296(12) 0.0601(17) 0.0009(11) -0.0275(12) -0.0060(10)
C15 0.0163(9) 0.0253(10) 0.0384(11) 0.0075(8) -0.0055(8) -0.0050(7)
C16 0.0199(10) 0.0370(12) 0.0481(14) 0.0182(10) -0.0060(9) -0.0067(9)
C17 0.0277(12) 0.0444(16) 0.079(2) 0.0338(15) -0.0054(13) -0.0030(11)
P2 0.0354(3) 0.0437(4) 0.0509(4) -0.0146(3) -0.0048(3) -0.0075(3)
F13 0.0484(11) 0.0942(17) 0.0858(16) -0.0377(13) -0.0240(11) 0.0161(11)
F14 0.0749(15) 0.0699(14) 0.0768(15) -0.0034(11) -0.0329(12) 0.0000(11)
F15A 0.074(4) 0.109(5) 0.053(3) 0.004(3) 0.017(3) -0.034(3)
F16A 0.117(5) 0.036(2) 0.086(4) -0.025(3) -0.041(4) 0.010(3)
F17A 0.067(4) 0.145(7) 0.062(4) 0.036(4) 0.016(3) 0.001(4)
F18A 0.150(7) 0.023(2) 0.111(6) 0.004(3) -0.069(5) -0.032(3)
F15B 0.081(3) 0.095(3) 0.123(4) 0.060(3) -0.049(3) -0.058(3)
F16B 0.065(3) 0.061(3) 0.089(3) -0.038(2) -0.028(2) 0.022(2)
F17B 0.062(2) 0.055(2) 0.119(4) -0.008(2) -0.009(2) -0.0232(19)
F18B 0.065(3) 0.088(4) 0.062(3) -0.030(2) -0.017(2) 0.011(2)
Cl1 0.0632(5) 0.0386(3) 0.0412(3) -0.0001(3) -0.0026(3) 0.0027(3)
Cl2A 0.0594(11) 0.0758(9) 0.0927(15) -0.0282(9) 0.0266(10) -0.0084(8)
Cl2B 0.111(6) 0.096(5) 0.051(3) 0.027(3) -0.014(3) -0.071(4)
C51 0.062(2) 0.0499(17) 0.0484(17) -0.0113(13) -0.0005(14) -0.0068(15)
C18 0.0283(13) 0.0435(16) 0.106(3) 0.0301(18) -0.0010(15) 0.0053(12)
C19 0.0201(11) 0.0424(15) 0.083(2) 0.0126(14) 0.0040(12) 0.0020(10)
C20 0.0175(9) 0.0312(11) 0.0501(14) 0.0043(10) -0.0030(9) -0.0045(8)
C21 0.0273(12) 0.0560(17) 0.0463(15) 0.0250(13) 0.0001(10) -0.0069(11)
C22 0.048(2) 0.065(3) 0.195(6) 0.060(3) 0.023(3) 0.0277(19)
C23 0.0219(10) 0.0480(15) 0.0455(14) 0.0040(11) 0.0035(10) -0.0081(10)
C24 0.0393(16) 0.0291(13) 0.110(3) -0.0088(16) 0.0262(17) 0.0020(11)
C25 0.0225(10) 0.0227(10) 0.0466(13) -0.0029(9) 0.0049(9) -0.0027(8)
C26 0.0239(11) 0.0237(11) 0.0678(18) -0.0054(11) 0.0058(11) 0.0011(8)
C27 0.0300(12) 0.0192(10) 0.0712(19) 0.0020(11) -0.0015(12) 0.0023(9)
C28 0.0284(11) 0.0226(10) 0.0506(14) 0.0069(9) -0.0031(10) -0.0023(8)
C29 0.0198(9) 0.0212(9) 0.0341(11) 0.0011(8) -0.0042(8) -0.0021(7)
C30 0.0164(8) 0.0191(8) 0.0266(9) 0.0013(7) -0.0045(7) -0.0036(7)
C31 0.0196(9) 0.0213(9) 0.0262(9) 0.0006(7) -0.0020(7) -0.0077(7)
C32 0.0463(14) 0.0230(10) 0.0365(12) -0.0024(9) 0.0164(10) -0.0119(9)
C33 0.108(3) 0.0521(18) 0.0344(14) -0.0025(13) 0.0153(16) -0.048(2)
C34 0.160(5) 0.050(2) 0.0440(18) -0.0115(15) 0.045(3) -0.047(3)
C35 0.106(3) 0.0286(15) 0.096(3) 0.0020(16) 0.077(3) -0.0029(18)
C36 0.0473(18) 0.0400(16) 0.107(3) 0.0194(18) 0.045(2) 0.0040(13)
C37 0.0325(13) 0.0343(13) 0.0635(18) 0.0090(12) 0.0172(12) -0.0038(10)
C38 0.0163(8) 0.0230(9) 0.0289(10) -0.0011(7) 0.0026(7) -0.0068(7)
C39 0.0207(9) 0.0280(10) 0.0294(10) -0.0033(8) 0.0027(8) -0.0064(8)
C40 0.0319(12) 0.0371(13) 0.0436(14) -0.0168(11) -0.0024(10) 0.0030(10)
C41 0.0331(13) 0.0460(15) 0.0570(17) -0.0203(13) -0.0083(12) 0.0146(11)
C42 0.0233(11) 0.0443(14) 0.0476(14) -0.0101(11) -0.0085(10) 0.0065(10)
C43 0.0172(9) 0.0317(11) 0.0361(11) -0.0048(9) -0.0004(8) -0.0055(8)
C44 0.0292(11) 0.0346(11) 0.0286(10) -0.0043(9) -0.0014(8) -0.0078(9)
C45 0.076(3) 0.077(3) 0.104(3) -0.053(3) -0.044(2) 0.052(2)
C46 0.0250(10) 0.0408(13) 0.0413(13) -0.0095(10) -0.0099(9) -0.0059(9)
C47 0.0342(11) 0.0244(10) 0.0318(11) -0.0033(8) 0.0060(9) -0.0066(9)
C48 0.065(2) 0.0441(16) 0.0492(16) 0.0044(13) 0.0182(15) -0.0254(14)
C49 0.0492(15) 0.0232(10) 0.0396(13) -0.0026(9) -0.0166(11) -0.0013(10)
C50 0.117(3) 0.0443(18) 0.078(3) -0.0173(17) -0.063(3) -0.004(2)
P1 0.0310(3) 0.0246(3) 0.0261(3) 0.0016(2) 0.0008(2) -0.0074(2)
F4A 0.051(2) 0.0382(15) 0.169(5) -0.008(2) 0.058(3) -0.0054(13)
F5A 0.070(2) 0.099(3) 0.101(3) -0.051(3) 0.028(2) 0.006(2)
F6A 0.0365(15) 0.068(2) 0.144(4) -0.001(2) 0.0134(18) 0.0272(14)
F4B 0.049(4) 0.064(5) 0.060(5) 0.007(4) 0.036(4) 0.019(4)
F5B 0.082(7) 0.039(5) 0.152(9) -0.006(6) 0.065(7) 0.009(5)
F6B 0.029(4) 0.125(9) 0.122(8) -0.027(7) 0.000(5) -0.003(5)
N1 0.0178(7) 0.0193(7) 0.0231(8) 0.0014(6) -0.0013(6) -0.0036(6)
C3 0.0270(10) 0.0240(10) 0.0362(11) 0.0014(8) -0.0126(9) 0.0007(8)
C53A 0.071(3) 0.037(2) 0.036(2) -0.0135(18) 0.0110(18) -0.015(2)
Cl5A 0.0766(15) 0.0496(8) 0.0324(8) -0.0136(6) 0.0017(9) -0.0110(9)
Cl6A 0.0908(12) 0.0476(7) 0.0714(9) -0.0321(7) -0.0011(8) -0.0035(7)
C53B 0.079(6) 0.042(5) 0.047(5) -0.024(5) -0.012(5) -0.008(5)
Cl5B 0.077(5) 0.042(3) 0.066(4) -0.013(3) -0.023(4) 0.001(3)
Cl6B 0.102(5) 0.069(4) 0.077(5) 0.002(3) -0.025(4) -0.056(4)
C53C 0.081(5) 0.046(5) 0.048(5) -0.021(5) -0.010(5) -0.002(5)
Cl5C 0.143(6) 0.072(4) 0.115(6) -0.053(4) -0.017(5) 0.006(4)
Cl6C 0.079(5) 0.050(3) 0.050(5) -0.024(3) -0.010(3) 0.007(3)
Cl3 0.1265(12) 0.0916(9) 0.1388(12) -0.0442(9) -0.0862(11) 0.0305(8)
Cl4 0.0964(10) 0.1175(12) 0.1186(12) 0.0143(9) 0.0133(9) -0.0106(9)
C52 0.066(2) 0.071(3) 0.074(3) -0.013(2) -0.016(2) 0.0092(19)
C4 0.0334(11) 0.0212(10) 0.0403(12) -0.0033(9) -0.0111(10) 0.0039(8)
C5 0.0284(10) 0.0233(10) 0.0324(11) -0.0051(8) -0.0083(8) 0.0010(8)
C6 0.0179(8) 0.0211(9) 0.0224(9) 0.0019(7) -0.0022(7) -0.0026(7)
C7 0.0158(8) 0.0206(9) 0.0249(9) 0.0029(7) 0.0009(7) -0.0037(7)
C8 0.0172(8) 0.0230(9) 0.0263(9) 0.0041(7) -0.0017(7) -0.0057(7)
C9 0.0408(13) 0.0314(11) 0.0312(11) 0.0038(9) -0.0180(10) -0.0054(9)
C10 0.068(2) 0.098(3) 0.0277(13) -0.0048(15) -0.0150(14) -0.008(2)
C11 0.115(4) 0.136(5) 0.0381(19) -0.013(2) -0.039(2) -0.007(3)

loop_
_atom_type_symbol
_atom_type_description
_atom_type_scat_dispersion_real
_atom_type_scat_dispersion_imag
_atom_type_scat_source
C C 0.0033 0.0016 'International Tables Vol C Tables 4.2.6.8 and 6.1.1.4'
H H 0.0000 0.0000 'International Tables Vol C Tables 4.2.6.8 and 6.1.1.4'
N N 0.0061 0.0033 'International Tables Vol C Tables 4.2.6.8 and 6.1.1.4'
F F 0.0171 0.0103 'International Tables Vol C Tables 4.2.6.8 and 6.1.1.4'
P P 0.1023 0.0942 'International Tables Vol C Tables 4.2.6.8 and 6.1.1.4'
Cl Cl 0.1484 0.1585 'International Tables Vol C Tables 4.2.6.8 and 6.1.1.4'
Fe Fe 0.3463 0.8444 'International Tables Vol C Tables 4.2.6.8 and 6.1.1.4'

loop_
_geom_angle_atom_site_label_1
_geom_angle_atom_site_label_2
_geom_angle_atom_site_label_3
_geom_angle
_geom_angle_site_symmetry_1
_geom_angle_site_symmetry_3
_geom_angle_publ_flag
C7 Fe1 C30 86.83(8) . . ?
C7 Fe1 N10 176.53(8) . . ?
C30 Fe1 N10 92.69(8) . . ?
C7 Fe1 N9 92.51(8) . . ?
C30 Fe1 N9 177.23(8) . . ?
N10 Fe1 N9 88.13(8) . . ?
C7 Fe1 N5 95.06(8) . . ?
C30 Fe1 N5 81.59(8) . . ?
N10 Fe1 N5 88.27(7) . . ?
N9 Fe1 N5 95.80(7) . . ?
C7 Fe1 N1 81.56(8) . . ?
C30 Fe1 N1 94.57(7) . . ?
N10 Fe1 N1 95.06(7) . . ?
N9 Fe1 N1 87.99(7) . . ?
N5 Fe1 N1 175.05(7) . . ?
N3 N2 C7 117.07(17) . . ?
N3 N2 C6 123.85(17) . . ?
C7 N2 C6 119.02(17) . . ?
N4 N3 N2 101.17(16) . . ?
N3 N4 C8 113.81(17) . . ?
N3 N4 C9 118.53(18) . . ?
C8 N4 C9 127.66(18) . . ?
C25 N5 C29 116.56(18) . . ?
C25 N5 Fe1 127.43(15) . . ?
C29 N5 Fe1 115.97(14) . . ?
N7 N6 C30 116.77(17) . . ?
N7 N6 C29 124.04(17) . . ?
C30 N6 C29 119.17(17) . . ?
N8 N7 N6 101.05(16) . . ?
N7 N8 C31 114.09(17) . . ?
N7 N8 C32 120.35(18) . . ?
C31 N8 C32 125.55(19) . . ?
C47 N9 Fe1 169.51(18) . . ?
C49 N10 Fe1 171.95(19) . . ?
F1B C1 F3B 111.4(8) . . ?
F1B C1 F2B 106.3(7) . . ?
F3B C1 F2B 105.8(7) . . ?
F2A C1 F1A 106.4(5) . . ?
F2A C1 F3A 107.3(6) . . ?
F1A C1 F3A 103.2(6) . . ?
F1B C1 C3 110.9(7) . . ?
F3B C1 C3 109.9(5) . . ?
F2A C1 C3 111.8(6) . . ?
F2B C1 C3 112.4(6) . . ?
F1A C1 C3 113.1(5) . . ?
F3A C1 C3 114.3(4) . . ?
N1 C2 C3 122.0(2) . . ?
C13 C12 C11 120.4(3) . . ?
C12 C13 C14 120.7(4) . . ?
C9 C14 C13 118.0(3) . . ?
C16 C15 C20 120.2(2) . . ?
C16 C15 C8 119.56(19) . . ?
C20 C15 C8 120.14(19) . . ?
C17 C16 C15 118.7(2) . . ?
C17 C16 C21 119.6(2) . . ?
C15 C16 C21 121.7(2) . . ?
C18 C17 C16 122.0(3) . . ?
F18A P2 F17A 95.0(3) . . ?
F15B P2 F14 99.2(2) . . ?
F18A P2 F14 89.6(3) . . ?
F17A P2 F14 89.2(3) . . ?
F15B P2 F16B 93.4(2) . . ?
F14 P2 F16B 92.34(17) . . ?
F15B P2 F18B 94.7(2) . . ?
F14 P2 F18B 95.3(2) . . ?
F16B P2 F18B 167.9(3) . . ?
F15B P2 F13 82.3(2) . . ?
F18A P2 F13 90.6(3) . . ?
F17A P2 F13 88.9(3) . . ?
F14 P2 F13 178.05(15) . . ?
F16B P2 F13 86.32(17) . . ?
F18B P2 F13 85.8(2) . . ?
F18A P2 F16A 169.7(3) . . ?
F17A P2 F16A 89.6(3) . . ?
F14 P2 F16A 81.2(2) . . ?
F13 P2 F16A 98.8(2) . . ?
F18A P2 F15A 88.1(3) . . ?
F17A P2 F15A 169.1(4) . . ?
F14 P2 F15A 80.3(3) . . ?
F13 P2 F15A 101.6(3) . . ?
F16A P2 F15A 85.7(3) . . ?
F15B P2 F17B 171.0(2) . . ?
F14 P2 F17B 89.8(2) . . ?
F16B P2 F17B 85.7(2) . . ?
F18B P2 F17B 84.8(2) . . ?
F13 P2 F17B 88.7(2) . . ?
Cl2A C51 Cl1 111.92(18) . . ?
Cl1 C51 Cl2B 108.5(3) . . ?
C19 C18 C17 118.3(3) . . ?
C19 C18 C22 121.5(3) . . ?
C17 C18 C22 120.1(3) . . ?
C18 C19 C20 121.9(3) . . ?
C19 C20 C15 118.8(2) . . ?
C19 C20 C23 119.8(2) . . ?
C15 C20 C23 121.3(2) . . ?
F6B C24 F5B 111.4(8) . . ?
F5A C24 F4A 114.6(4) . . ?
F5A C24 F6A 105.0(3) . . ?
F4A C24 F6A 102.9(4) . . ?
F6B C24 F4B 99.8(7) . . ?
F5B C24 F4B 98.7(7) . . ?
F6B C24 C26 117.4(6) . . ?
F5A C24 C26 112.7(3) . . ?
F5B C24 C26 116.4(5) . . ?
F4A C24 C26 111.6(3) . . ?
F6A C24 C26 109.2(3) . . ?
F4B C24 C26 110.0(4) . . ?
N5 C25 C26 121.9(2) . . ?
C25 C26 C27 120.4(2) . . ?
C25 C26 C24 119.4(2) . . ?
C27 C26 C24 120.3(2) . . ?
C28 C27 C26 118.5(2) . . ?
C29 C28 C27 117.4(2) . . ?
N5 C29 C28 125.3(2) . . ?
N5 C29 N6 110.51(17) . . ?
C28 C29 N6 124.2(2) . . ?
N6 C30 C31 101.70(17) . . ?
N6 C30 Fe1 112.54(14) . . ?
C31 C30 Fe1 145.58(15) . . ?
N8 C31 C30 106.38(17) . . ?
N8 C31 C38 122.90(18) . . ?
C30 C31 C38 130.71(18) . . ?
C33 C32 C37 123.2(3) . . ?
C33 C32 N8 118.5(3) . . ?
C37 C32 N8 118.2(2) . . ?
C32 C33 C34 117.5(4) . . ?
C35 C34 C33 120.2(4) . . ?
C34 C35 C36 121.1(3) . . ?
C35 C36 C37 120.4(4) . . ?
C32 C37 C36 117.5(4) . . ?
C39 C38 C43 120.79(19) . . ?
C39 C38 C31 119.92(19) . . ?
C43 C38 C31 119.26(19) . . ?
C40 C39 C38 118.2(2) . . ?
C40 C39 C44 119.3(2) . . ?
C38 C39 C44 122.5(2) . . ?
C39 C40 C41 121.8(2) . . ?
C42 C41 C40 118.9(2) . . ?
C42 C41 C45 120.8(3) . . ?
C40 C41 C45 120.3(3) . . ?
C43 C42 C41 121.3(2) . . ?
C42 C43 C38 118.9(2) . . ?
C42 C43 C46 119.6(2) . . ?
C38 C43 C46 121.5(2) . . ?
N9 C47 C48 179.7(3) . . ?
N10 C49 C50 179.6(4) . . ?
F11B P1 F7 88.8(2) . . ?
F7 P1 F9A 87.2(3) . . ?
F11B P1 F10B 91.2(2) . . ?
F7 P1 F10B 95.6(2) . . ?
F7 P1 F8A 98.2(2) . . ?
F9A P1 F8A 89.9(2) . . ?
F7 P1 F10A 85.3(3) . . ?
F9A P1 F10A 90.9(3) . . ?
F8A P1 F10A 176.4(3) . . ?
F11B P1 F12 91.7(2) . . ?
F7 P1 F12 179.51(11) . . ?
F9A P1 F12 92.3(3) . . ?
F10B P1 F12 84.5(2) . . ?
F8A P1 F12 81.6(2) . . ?
F10A P1 F12 94.9(3) . . ?
F11B P1 F8B 90.5(2) . . ?
F7 P1 F8B 82.3(3) . . ?
F10B P1 F8B 177.3(3) . . ?
F12 P1 F8B 97.6(3) . . ?
F7 P1 F11A 96.0(2) . . ?
F9A P1 F11A 176.8(4) . . ?
F8A P1 F11A 89.6(2) . . ?
F10A P1 F11A 89.5(2) . . ?
F12 P1 F11A 84.5(2) . . ?
F11B P1 F9B 177.4(3) . . ?
F7 P1 F9B 88.6(2) . . ?
F10B P1 F9B 89.1(2) . . ?
F12 P1 F9B 90.9(2) . . ?
F8B P1 F9B 89.1(2) . . ?
C6 N1 C2 116.41(17) . . ?
C6 N1 Fe1 115.99(13) . . ?
C2 N1 Fe1 127.57(14) . . ?
C2 C3 C4 120.4(2) . . ?
C2 C3 C1 119.9(2) . . ?
C4 C3 C1 119.7(2) . . ?
Cl5A C53A Cl6A 110.0(3) . . ?
Cl5B C53B Cl6B 110.7(8) . . ?
Cl5C C53C Cl6C 134(2) . . ?
Cl4 C52 Cl3 113.0(3) . . ?
C5 C4 C3 118.4(2) . . ?
C6 C5 C4 117.3(2) . . ?
N1 C6 C5 125.55(19) . . ?
N1 C6 N2 110.69(17) . . ?
C5 C6 N2 123.75(19) . . ?
N2 C7 C8 101.36(17) . . ?
N2 C7 Fe1 112.46(14) . . ?
C8 C7 Fe1 146.02(16) . . ?
N4 C8 C7 106.59(17) . . ?
N4 C8 C15 123.14(19) . . ?
C7 C8 C15 130.2(2) . . ?
C10 C9 C14 122.6(3) . . ?
C10 C9 N4 118.2(3) . . ?
C14 C9 N4 119.2(2) . . ?
C9 C10 C11 117.6(4) . . ?
C12 C11 C10 120.8(4) . . ?

loop_
_geom_bond_atom_site_label_1
_geom_bond_atom_site_label_2
_geom_bond_distance
_geom_bond_site_symmetry_2
_geom_bond_publ_flag
Fe1 C7 1.913(2) . ?
Fe1 C30 1.914(2) . ?
Fe1 N10 1.9622(19) . ?
Fe1 N9 1.9683(18) . ?
Fe1 N5 1.9869(17) . ?
Fe1 N1 1.9876(17) . ?
F1A C1 1.326(7) . ?
F2A C1 1.308(7) . ?
F3A C1 1.341(7) . ?
F1B C1 1.293(9) . ?
F2B C1 1.323(8) . ?
F3B C1 1.306(8) . ?
N2 N3 1.336(2) . ?
N2 C7 1.375(3) . ?
N2 C6 1.405(2) . ?
N3 N4 1.325(2) . ?
N4 C8 1.377(3) . ?
N4 C9 1.440(3) . ?
N5 C25 1.342(3) . ?
N5 C29 1.346(3) . ?
N6 N7 1.343(2) . ?
N6 C30 1.372(2) . ?
N6 C29 1.406(3) . ?
N7 N8 1.323(3) . ?
N8 C31 1.376(3) . ?
N8 C32 1.441(3) . ?
N9 C47 1.135(3) . ?
N10 C49 1.127(3) . ?
C1 C3 1.502(3) . ?
F7 P1 1.5804(17) . ?
F8A P1 1.585(4) . ?
F9A P1 1.582(4) . ?
F10A P1 1.586(4) . ?
F11A P1 1.595(4) . ?
F8B P1 1.590(3) . ?
F9B P1 1.606(4) . ?
F10B P1 1.583(4) . ?
F11B P1 1.569(4) . ?
F12 P1 1.5892(18) . ?
C2 N1 1.348(3) . ?
C2 C3 1.378(3) . ?
C12 C13 1.359(7) . ?
C12 C11 1.370(8) . ?
C13 C14 1.392(4) . ?
C14 C9 1.377(4) . ?
C15 C16 1.397(3) . ?
C15 C20 1.402(3) . ?
C15 C8 1.476(3) . ?
C16 C17 1.388(4) . ?
C16 C21 1.505(4) . ?
C17 C18 1.384(4) . ?
P2 F15B 1.502(3) . ?
P2 F18A 1.523(4) . ?
P2 F17A 1.528(4) . ?
P2 F14 1.577(2) . ?
P2 F16B 1.593(3) . ?
P2 F18B 1.593(4) . ?
P2 F13 1.607(2) . ?
P2 F16A 1.629(4) . ?
P2 F15A 1.635(4) . ?
P2 F17B 1.661(3) . ?
Cl1 C51 1.762(4) . ?
Cl2A C51 1.733(3) . ?
Cl2B C51 1.788(6) . ?
C18 C19 1.379(4) . ?
C18 C22 1.507(4) . ?
C19 C20 1.387(4) . ?
C20 C23 1.497(4) . ?
C24 F6B 1.250(9) . ?
C24 F5A 1.260(5) . ?
C24 F5B 1.293(8) . ?
C24 F4A 1.305(4) . ?
C24 F6A 1.364(5) . ?
C24 F4B 1.454(8) . ?
C24 C26 1.505(4) . ?
C25 C26 1.383(3) . ?
C26 C27 1.383(4) . ?
C27 C28 1.383(4) . ?
C28 C29 1.375(3) . ?
C30 C31 1.391(3) . ?
C31 C38 1.477(3) . ?
C32 C33 1.372(4) . ?
C32 C37 1.382(4) . ?
C33 C34 1.398(5) . ?
C34 C35 1.366(8) . ?
C35 C36 1.368(7) . ?
C36 C37 1.387(4) . ?
C38 C39 1.401(3) . ?
C38 C43 1.409(3) . ?
C39 C40 1.389(3) . ?
C39 C44 1.505(3) . ?
C40 C41 1.390(4) . ?
C41 C42 1.387(4) . ?
C41 C45 1.504(4) . ?
C42 C43 1.384(3) . ?
C43 C46 1.507(3) . ?
C47 C48 1.454(3) . ?
C49 C50 1.457(4) . ?
N1 C6 1.341(3) . ?
C3 C4 1.389(3) . ?
C53A Cl5A 1.746(4) . ?
C53A Cl6A 1.779(4) . ?
C53B Cl5B 1.758(8) . ?
C53B Cl6B 1.759(9) . ?
C53C Cl5C 1.39(3) . ?
C53C Cl6C 1.74(4) . ?
Cl3 C52 1.750(5) . ?
Cl4 C52 1.715(5) . ?
C4 C5 1.384(3) . ?
C5 C6 1.378(3) . ?
C7 C8 1.391(3) . ?
C9 C10 1.374(4) . ?
C10 C11 1.393(5) . ?

loop_
_geom_torsion_atom_site_label_1
_geom_torsion_atom_site_label_2
_geom_torsion_atom_site_label_3
_geom_torsion_atom_site_label_4
_geom_torsion
_geom_torsion_site_symmetry_1
_geom_torsion_site_symmetry_2
_geom_torsion_site_symmetry_3
_geom_torsion_site_symmetry_4
_geom_torsion_publ_flag
C7 N2 N3 N4 -0.3(2) . . . . ?
C6 N2 N3 N4 176.90(17) . . . . ?
N2 N3 N4 C8 0.2(2) . . . . ?
N2 N3 N4 C9 179.86(18) . . . . ?
C30 N6 N7 N8 -0.5(2) . . . . ?
C29 N6 N7 N8 177.79(19) . . . . ?
N6 N7 N8 C31 0.6(2) . . . . ?
N6 N7 N8 C32 -178.5(2) . . . . ?
C11 C12 C13 C14 0.2(6) . . . . ?
C12 C13 C14 C9 0.2(5) . . . . ?
C20 C15 C16 C17 -0.6(4) . . . . ?
C8 C15 C16 C17 -176.7(3) . . . . ?
C20 C15 C16 C21 178.8(3) . . . . ?
C8 C15 C16 C21 2.6(4) . . . . ?
C15 C16 C17 C18 0.2(5) . . . . ?
C21 C16 C17 C18 -179.1(4) . . . . ?
C16 C17 C18 C19 -0.3(6) . . . . ?
C16 C17 C18 C22 179.8(5) . . . . ?
C17 C18 C19 C20 0.8(6) . . . . ?
C22 C18 C19 C20 -179.3(5) . . . . ?
C18 C19 C20 C15 -1.2(5) . . . . ?
C18 C19 C20 C23 178.3(3) . . . . ?
C16 C15 C20 C19 1.1(4) . . . . ?
C8 C15 C20 C19 177.1(3) . . . . ?
C16 C15 C20 C23 -178.4(2) . . . . ?
C8 C15 C20 C23 -2.4(4) . . . . ?
C29 N5 C25 C26 0.8(4) . . . . ?
Fe1 N5 C25 C26 178.4(2) . . . . ?
N5 C25 C26 C27 -1.3(4) . . . . ?
N5 C25 C26 C24 179.0(3) . . . . ?
F6B C24 C26 C25 -75.0(9) . . . . ?
F5A C24 C26 C25 102.2(4) . . . . ?
F5B C24 C26 C25 149.2(9) . . . . ?
F4A C24 C26 C25 -28.4(6) . . . . ?
F6A C24 C26 C25 -141.6(3) . . . . ?
F4B C24 C26 C25 38.1(6) . . . . ?
F6B C24 C26 C27 105.2(9) . . . . ?
F5A C24 C26 C27 -77.5(5) . . . . ?
F5B C24 C26 C27 -30.5(10) . . . . ?
F4A C24 C26 C27 151.8(4) . . . . ?
F6A C24 C26 C27 38.7(5) . . . . ?
F4B C24 C26 C27 -141.7(6) . . . . ?
C25 C26 C27 C28 0.6(5) . . . . ?
C24 C26 C27 C28 -179.6(3) . . . . ?
C26 C27 C28 C29 0.4(4) . . . . ?
C25 N5 C29 C28 0.3(3) . . . . ?
Fe1 N5 C29 C28 -177.6(2) . . . . ?
C25 N5 C29 N6 179.6(2) . . . . ?
Fe1 N5 C29 N6 1.7(2) . . . . ?
C27 C28 C29 N5 -0.9(4) . . . . ?
C27 C28 C29 N6 179.9(2) . . . . ?
N7 N6 C29 N5 177.06(19) . . . . ?
C30 N6 C29 N5 -4.7(3) . . . . ?
N7 N6 C29 C28 -3.7(4) . . . . ?
C30 N6 C29 C28 174.6(2) . . . . ?
N7 N6 C30 C31 0.2(2) . . . . ?
C29 N6 C30 C31 -178.14(18) . . . . ?
N7 N6 C30 Fe1 -176.17(15) . . . . ?
C29 N6 C30 Fe1 5.5(2) . . . . ?
N7 N8 C31 C30 -0.5(2) . . . . ?
C32 N8 C31 C30 178.5(2) . . . . ?
N7 N8 C31 C38 178.56(19) . . . . ?
C32 N8 C31 C38 -2.5(3) . . . . ?
N6 C30 C31 N8 0.1(2) . . . . ?
Fe1 C30 C31 N8 174.2(2) . . . . ?
N6 C30 C31 C38 -178.8(2) . . . . ?
Fe1 C30 C31 C38 -4.7(4) . . . . ?
N7 N8 C32 C33 -72.4(3) . . . . ?
C31 N8 C32 C33 108.8(3) . . . . ?
N7 N8 C32 C37 110.9(3) . . . . ?
C31 N8 C32 C37 -68.0(3) . . . . ?
C37 C32 C33 C34 2.8(5) . . . . ?
N8 C32 C33 C34 -173.8(3) . . . . ?
C32 C33 C34 C35 -1.0(5) . . . . ?
C33 C34 C35 C36 -1.2(6) . . . . ?
C34 C35 C36 C37 1.7(5) . . . . ?
C33 C32 C37 C36 -2.2(4) . . . . ?
N8 C32 C37 C36 174.4(2) . . . . ?
C35 C36 C37 C32 -0.1(4) . . . . ?
N8 C31 C38 C39 -76.8(3) . . . . ?
C30 C31 C38 C39 101.9(3) . . . . ?
N8 C31 C38 C43 105.2(2) . . . . ?
C30 C31 C38 C43 -76.1(3) . . . . ?
C43 C38 C39 C40 -0.6(3) . . . . ?
C31 C38 C39 C40 -178.5(2) . . . . ?
C43 C38 C39 C44 178.2(2) . . . . ?
C31 C38 C39 C44 0.2(3) . . . . ?
C38 C39 C40 C41 0.6(4) . . . . ?
C44 C39 C40 C41 -178.2(3) . . . . ?
C39 C40 C41 C42 -0.3(5) . . . . ?
C39 C40 C41 C45 179.0(4) . . . . ?
C40 C41 C42 C43 -0.2(5) . . . . ?
C45 C41 C42 C43 -179.4(4) . . . . ?
C41 C42 C43 C38 0.2(4) . . . . ?
C41 C42 C43 C46 179.8(3) . . . . ?
C39 C38 C43 C42 0.2(3) . . . . ?
C31 C38 C43 C42 178.2(2) . . . . ?
C39 C38 C43 C46 -179.4(2) . . . . ?
C31 C38 C43 C46 -1.4(3) . . . . ?
C3 C2 N1 C6 1.2(3) . . . . ?
C3 C2 N1 Fe1 179.19(17) . . . . ?
N1 C2 C3 C4 -1.4(4) . . . . ?
N1 C2 C3 C1 179.3(2) . . . . ?
F1B C1 C3 C2 89.5(10) . . . . ?
F3B C1 C3 C2 -34.1(9) . . . . ?
F2A C1 C3 C2 -129.1(7) . . . . ?
F2B C1 C3 C2 -151.6(9) . . . . ?
F1A C1 C3 C2 110.8(6) . . . . ?
F3A C1 C3 C2 -6.9(9) . . . . ?
F1B C1 C3 C4 -89.8(10) . . . . ?
F3B C1 C3 C4 146.6(9) . . . . ?
F2A C1 C3 C4 51.6(8) . . . . ?
F2B C1 C3 C4 29.1(10) . . . . ?
F1A C1 C3 C4 -68.5(7) . . . . ?
F3A C1 C3 C4 173.8(9) . . . . ?
C2 C3 C4 C5 0.2(4) . . . . ?
C1 C3 C4 C5 179.5(2) . . . . ?
C3 C4 C5 C6 1.0(4) . . . . ?
C2 N1 C6 C5 0.1(3) . . . . ?
Fe1 N1 C6 C5 -178.08(17) . . . . ?
C2 N1 C6 N2 178.97(17) . . . . ?
Fe1 N1 C6 N2 0.8(2) . . . . ?
C4 C5 C6 N1 -1.3(3) . . . . ?
C4 C5 C6 N2 -180.0(2) . . . . ?
N3 N2 C6 N1 178.17(17) . . . . ?
C7 N2 C6 N1 -4.6(2) . . . . ?
N3 N2 C6 C5 -3.0(3) . . . . ?
C7 N2 C6 C5 174.2(2) . . . . ?
N3 N2 C7 C8 0.3(2) . . . . ?
C6 N2 C7 C8 -177.07(16) . . . . ?
N3 N2 C7 Fe1 -176.31(13) . . . . ?
C6 N2 C7 Fe1 6.3(2) . . . . ?
N3 N4 C8 C7 -0.1(2) . . . . ?
C9 N4 C8 C7 -179.7(2) . . . . ?
N3 N4 C8 C15 177.19(18) . . . . ?
C9 N4 C8 C15 -2.4(3) . . . . ?
N2 C7 C8 N4 -0.1(2) . . . . ?
Fe1 C7 C8 N4 174.3(2) . . . . ?
N2 C7 C8 C15 -177.1(2) . . . . ?
Fe1 C7 C8 C15 -2.7(4) . . . . ?
C16 C15 C8 N4 -77.3(3) . . . . ?
C20 C15 C8 N4 106.6(3) . . . . ?
C16 C15 C8 C7 99.3(3) . . . . ?
C20 C15 C8 C7 -76.8(3) . . . . ?
C13 C14 C9 C10 -0.4(4) . . . . ?
C13 C14 C9 N4 179.8(2) . . . . ?
N3 N4 C9 C10 -64.3(3) . . . . ?
C8 N4 C9 C10 115.3(3) . . . . ?
N3 N4 C9 C14 115.6(2) . . . . ?
C8 N4 C9 C14 -64.9(3) . . . . ?
C14 C9 C10 C11 0.3(6) . . . . ?
N4 C9 C10 C11 -179.9(4) . . . . ?
C13 C12 C11 C10 -0.3(8) . . . . ?
C9 C10 C11 C12 0.1(8) . . . . ?
